data_4348907
loop_
_publ_author_name
'Donamar\'ia, Roc\'io'
'Gimeno, M Concepci\'on'
'Lippolis, Vito'
'L\'opez-de-Luzuriaga, Jos\'e M'
'Monge, Miguel'
'Olmos, M. Elena'

_publ_section_title
;
 Tuning the Luminescent Properties of a Ag/Au Tetranuclear Complex
 Featuring Metallophilic Interactions via Solvent-Dependent Structural
 Isomerization.
;
_journal_issue 21
_journal_name_full 'Inorganic chemistry'
_journal_page_first 11299
_journal_page_last 11310
_journal_paper_doi 10.1021/acs.inorgchem.6b01819
_journal_volume 55
_journal_year 2016
_chemical_formula_moiety 'C36 H24 Ag2 Au2 Cl20 S6'
_chemical_formula_sum 'C36 H24 Ag2 Au2 Cl20 S6'
_chemical_formula_weight 1967.771
_space_group_IT_number 15
_space_group_name_Hall '-C 2yc'
_space_group_name_H-M_alt 'C 1 2/c 1'
_symmetry_cell_setting monoclinic
_atom_sites_solution_hydrogens geom
_atom_sites_solution_primary direct
_atom_sites_solution_secondary difmap
_audit_creation_method SHELXL-97
_cell_angle_alpha 90.00
_cell_angle_beta 111.604(2)
_cell_angle_gamma 90.00
_cell_formula_units_Z 4
_cell_length_a 23.4283(5)
_cell_length_b 8.78750(10)
_cell_length_c 28.3331(6)
_cell_measurement_reflns_used 12058
_cell_measurement_temperature 100(2)
_cell_measurement_theta_max 27.9778
_cell_measurement_theta_min 4.1558
_cell_volume 5423.34(19)
_computing_cell_refinement
;
CrysAlisPro, Agilent Technologies,
Version 1.171.35.19 (release 27-10-2011 CrysAlis171 .NET)
(compiled Oct 27 2011,15:02:11)
;
_computing_data_collection
;
CrysAlisPro, Agilent Technologies,
Version 1.171.35.19 (release 27-10-2011 CrysAlis171 .NET)
(compiled Oct 27 2011,15:02:11)
;
_computing_data_reduction
;
CrysAlisPro, Agilent Technologies,
Version 1.171.35.19 (release 27-10-2011 CrysAlis171 .NET)
(compiled Oct 27 2011,15:02:11)
;
_computing_molecular_graphics XP
_computing_publication_material XCIF
_computing_structure_refinement 'SHELXL-97 (Sheldrick, 1997)'
_computing_structure_solution 'SHELXS-97 (Sheldrick, 1990)'
_diffrn_ambient_temperature 100(2)
_diffrn_detector_area_resol_mean 16.0655
_diffrn_measured_fraction_theta_full 0.995
_diffrn_measured_fraction_theta_max 0.995
_diffrn_measurement_device_type 'Xcalibur, Sapphire3'
_diffrn_measurement_method '\w rotations'
_diffrn_radiation_monochromator graphite
_diffrn_radiation_source 'fine-focus sealed tube'
_diffrn_radiation_type MoK\a
_diffrn_radiation_wavelength 0.71073
_diffrn_reflns_av_R_equivalents 0.0199
_diffrn_reflns_av_sigmaI/netI 0.0188
_diffrn_reflns_limit_h_max 28
_diffrn_reflns_limit_h_min -28
_diffrn_reflns_limit_k_max 10
_diffrn_reflns_limit_k_min -10
_diffrn_reflns_limit_l_max 34
_diffrn_reflns_limit_l_min -33
_diffrn_reflns_number 16088
_diffrn_reflns_theta_full 25.50
_diffrn_reflns_theta_max 25.50
_diffrn_reflns_theta_min 4.16
_exptl_absorpt_coefficient_mu 7.353
_exptl_absorpt_correction_T_max 0.4258
_exptl_absorpt_correction_T_min 0.1665
_exptl_absorpt_correction_type multi-scans
_exptl_absorpt_process_details
;
CrysAlisPro, Agilent Technologies,
Version 1.171.35.19 (release 27-10-2011 CrysAlis171 .NET)
(compiled Oct 27 2011,15:02:11)
Empirical absorption correction using spherical harmonics,
 implemented in SCALE3 ABSPACK scaling algorithm.
;
_exptl_crystal_colour yellow
_exptl_crystal_density_diffrn 2.410
_exptl_crystal_density_method 'not measured'
_exptl_crystal_description prism
_exptl_crystal_F_000 3712
_exptl_crystal_size_max 0.38
_exptl_crystal_size_mid 0.20
_exptl_crystal_size_min 0.14
_refine_diff_density_max 0.965
_refine_diff_density_min -0.572
_refine_diff_density_rms 0.088
_refine_ls_extinction_method none
_refine_ls_goodness_of_fit_ref 1.120
_refine_ls_hydrogen_treatment constr
_refine_ls_matrix_type full
_refine_ls_number_parameters 298
_refine_ls_number_reflns 5021
_refine_ls_number_restraints 0
_refine_ls_restrained_S_all 1.120
_refine_ls_R_factor_all 0.0175
_refine_ls_R_factor_gt 0.0167
_refine_ls_shift/su_max 0.002
_refine_ls_shift/su_mean 0.000
_refine_ls_structure_factor_coef Fsqd
_refine_ls_weighting_details 'calc w=1/[\s^2^(Fo^2^)+(0.0174P)^2^+8.3678P] where P=(Fo^2^+2Fc^2^)/3'
_refine_ls_weighting_scheme calc
_refine_ls_wR_factor_gt 0.0398
_refine_ls_wR_factor_ref 0.0401
_reflns_number_gt 4904
_reflns_number_total 5021
_reflns_threshold_expression >2sigma(I)
_cod_data_source_file ic6b01819_si_002.cif
_cod_data_source_block c301
_cod_depositor_comments
;
The following automatic conversions were performed:

data item '_symmetry_cell_setting' value 'Monoclinic' was changed to
'monoclinic' in accordance with the
/home/saulius/struct/COD-crude-data/automatic-downloads/DataCite-retrospective/ACS/depositions/lib/dictionaries/cif_core.dic
dictionary named 'cif_core.dic' version 2.4.2 last updated on
2011-04-26.

Automatic conversion script
Id: cif_fix_values 6909 2019-04-08 15:41:33Z antanas 
;
_cod_original_cell_volume 5423.34(17)
_cod_original_sg_symbol_H-M 'C 2/c'
_cod_database_code 4348907

loop_
_symmetry_equiv_pos_as_xyz
'x, y, z'
'-x, y, -z+1/2'
'x+1/2, y+1/2, z'
'-x+1/2, y+1/2, -z+1/2'
'-x, -y, -z'
'x, -y, z-1/2'
'-x+1/2, -y+1/2, -z'
'x+1/2, -y+1/2, z-1/2'

loop_
_atom_site_label
_atom_site_type_symbol
_atom_site_fract_x
_atom_site_fract_y
_atom_site_fract_z
_atom_site_U_iso_or_equiv
_atom_site_adp_type
_atom_site_occupancy
_atom_site_symmetry_multiplicity
_atom_site_calc_flag
_atom_site_refinement_flags
Au1 Au 0.069774(5) 0.889907(12) 0.243839(4) 0.01203(4) Uani 1 1 d .
Ag1 Ag 0.121423(10) 0.74741(3) 0.182810(9) 0.01820(6) Uani 1 1 d .
C1 C 0.12015(12) 0.9293(3) 0.31914(11) 0.0125(6) Uani 1 1 d .
C2 C 0.16500(13) 0.8314(3) 0.35073(11) 0.0142(6) Uani 1 1 d .
C3 C 0.20194(13) 0.8661(3) 0.40051(12) 0.0165(6) Uani 1 1 d .
C4 C 0.19452(13) 1.0062(3) 0.42101(11) 0.0163(6) Uani 1 1 d .
C5 C 0.15085(13) 1.1075(3) 0.39079(12) 0.0164(6) Uani 1 1 d .
C6 C 0.11498(12) 1.0680(3) 0.34140(11) 0.0132(6) Uani 1 1 d .
Cl1 Cl 0.17877(4) 0.65969(9) 0.32592(3) 0.02510(17) Uani 1 1 d .
Cl2 Cl 0.25830(3) 0.74414(9) 0.43741(3) 0.02393(17) Uani 1 1 d .
Cl3 Cl 0.24080(3) 1.05567(9) 0.48199(3) 0.02260(16) Uani 1 1 d .
Cl4 Cl 0.14373(4) 1.28519(9) 0.41438(3) 0.03001(19) Uani 1 1 d .
Cl5 Cl 0.06285(3) 1.20117(8) 0.30444(3) 0.02066(16) Uani 1 1 d .
C11 C 0.02296(12) 0.8776(3) 0.16642(11) 0.0133(6) Uani 1 1 d .
C12 C 0.02377(12) 1.0054(3) 0.13648(11) 0.0143(6) Uani 1 1 d .
C13 C -0.01423(13) 1.0203(3) 0.08574(11) 0.0171(6) Uani 1 1 d .
C14 C -0.05395(13) 0.9022(3) 0.06257(11) 0.0170(6) Uani 1 1 d .
C15 C -0.05582(13) 0.7728(3) 0.08988(12) 0.0169(6) Uani 1 1 d .
C16 C -0.01779(13) 0.7630(3) 0.14094(11) 0.0149(6) Uani 1 1 d .
Cl6 Cl 0.07540(3) 1.15203(9) 0.16436(3) 0.02280(16) Uani 1 1 d .
Cl7 Cl -0.01260(4) 1.18128(9) 0.05119(3) 0.02875(18) Uani 1 1 d .
Cl8 Cl -0.10213(4) 0.91761(10) 0.00002(3) 0.02784(18) Uani 1 1 d .
Cl9 Cl -0.10445(4) 0.62606(9) 0.05950(3) 0.02857(18) Uani 1 1 d .
Cl10 Cl -0.02066(4) 0.59800(8) 0.17386(3) 0.02477(17) Uani 1 1 d .
S1 S 0.21582(4) 0.87293(8) 0.17289(3) 0.01924(16) Uani 1 1 d .
S2 S 0.09470(3) 0.66328(9) 0.08588(3) 0.01982(16) Uani 1 1 d .
S3 S 0.18573(3) 0.50235(8) 0.20457(3) 0.01802(16) Uani 1 1 d .
C17 C 0.18843(16) 0.8819(4) 0.10394(13) 0.0263(7) Uani 1 1 d .
H17A H 0.1574 0.9641 0.0927 0.032 Uiso 1 1 calc R
H17B H 0.2234 0.9128 0.0944 0.032 Uiso 1 1 calc R
C18 C 0.16023(14) 0.7390(4) 0.07384(12) 0.0223(7) Uani 1 1 d .
H18A H 0.1923 0.6593 0.0819 0.027 Uiso 1 1 calc R
H18B H 0.1473 0.7624 0.0372 0.027 Uiso 1 1 calc R
C19 C 0.11497(15) 0.4640(4) 0.09968(13) 0.0240(7) Uani 1 1 d .
H19A H 0.0820 0.4149 0.1082 0.029 Uiso 1 1 calc R
H19B H 0.1152 0.4157 0.0682 0.029 Uiso 1 1 calc R
C20 C 0.17605(15) 0.4277(3) 0.14214(12) 0.0215(7) Uani 1 1 d .
H20A H 0.2096 0.4681 0.1324 0.026 Uiso 1 1 calc R
H20B H 0.1808 0.3157 0.1448 0.026 Uiso 1 1 calc R
C21 C 0.26007(14) 0.5968(3) 0.22362(12) 0.0199(7) Uani 1 1 d .
H21A H 0.2678 0.6467 0.2567 0.024 Uiso 1 1 calc R
H21B H 0.2918 0.5172 0.2293 0.024 Uiso 1 1 calc R
C22 C 0.26972(14) 0.7154(4) 0.18802(12) 0.0213(7) Uani 1 1 d .
H22A H 0.2666 0.6644 0.1560 0.026 Uiso 1 1 calc R
H22B H 0.3119 0.7566 0.2037 0.026 Uiso 1 1 calc R

loop_
_atom_site_aniso_label
_atom_site_aniso_U_11
_atom_site_aniso_U_22
_atom_site_aniso_U_33
_atom_site_aniso_U_23
_atom_site_aniso_U_13
_atom_site_aniso_U_12
Au1 0.01212(6) 0.01280(6) 0.01051(7) -0.00080(4) 0.00338(5) 0.00030(4)
Ag1 0.01512(11) 0.02274(12) 0.01748(12) -0.00125(9) 0.00688(9) 0.00496(9)
C1 0.0115(13) 0.0174(14) 0.0112(14) 0.0012(12) 0.0074(11) -0.0014(12)
C2 0.0137(13) 0.0177(14) 0.0131(15) -0.0001(12) 0.0070(12) 0.0033(12)
C3 0.0141(14) 0.0206(15) 0.0164(16) 0.0055(13) 0.0075(12) 0.0038(12)
C4 0.0138(13) 0.0240(16) 0.0101(14) -0.0013(12) 0.0034(12) -0.0030(12)
C5 0.0177(14) 0.0139(14) 0.0186(16) -0.0016(12) 0.0079(13) -0.0017(12)
C6 0.0095(13) 0.0144(14) 0.0151(15) 0.0021(12) 0.0040(11) 0.0007(11)
Cl1 0.0330(4) 0.0210(4) 0.0195(4) -0.0010(3) 0.0076(3) 0.0134(3)
Cl2 0.0238(4) 0.0299(4) 0.0156(4) 0.0074(3) 0.0044(3) 0.0120(3)
Cl3 0.0242(4) 0.0277(4) 0.0114(4) -0.0012(3) 0.0013(3) -0.0044(3)
Cl4 0.0379(5) 0.0202(4) 0.0236(4) -0.0092(3) 0.0016(4) 0.0039(4)
Cl5 0.0195(3) 0.0162(3) 0.0206(4) -0.0001(3) 0.0007(3) 0.0058(3)
C11 0.0106(13) 0.0170(14) 0.0128(15) -0.0004(12) 0.0048(12) 0.0022(11)
C12 0.0108(13) 0.0158(14) 0.0154(15) -0.0026(12) 0.0036(11) -0.0020(12)
C13 0.0151(14) 0.0188(15) 0.0166(15) 0.0045(13) 0.0050(12) 0.0007(12)
C14 0.0135(14) 0.0230(16) 0.0127(15) 0.0001(12) 0.0028(12) 0.0012(12)
C15 0.0123(13) 0.0180(15) 0.0200(16) -0.0070(13) 0.0054(12) -0.0045(12)
C16 0.0143(14) 0.0142(14) 0.0178(16) -0.0016(12) 0.0078(12) -0.0009(12)
Cl6 0.0229(4) 0.0197(4) 0.0203(4) 0.0016(3) 0.0014(3) -0.0099(3)
Cl7 0.0295(4) 0.0272(4) 0.0225(4) 0.0111(3) 0.0014(3) -0.0067(4)
Cl8 0.0236(4) 0.0359(4) 0.0153(4) 0.0024(3) -0.0030(3) -0.0037(4)
Cl9 0.0303(4) 0.0253(4) 0.0241(4) -0.0065(3) 0.0030(3) -0.0136(3)
Cl10 0.0309(4) 0.0181(4) 0.0230(4) 0.0029(3) 0.0073(3) -0.0069(3)
S1 0.0235(4) 0.0171(4) 0.0161(4) -0.0002(3) 0.0060(3) -0.0051(3)
S2 0.0181(4) 0.0227(4) 0.0162(4) -0.0017(3) 0.0036(3) -0.0003(3)
S3 0.0207(4) 0.0162(4) 0.0179(4) 0.0024(3) 0.0079(3) 0.0009(3)
C17 0.0330(18) 0.0245(17) 0.0188(17) 0.0055(14) 0.0063(15) -0.0052(15)
C18 0.0234(16) 0.0267(17) 0.0165(16) 0.0016(14) 0.0070(13) -0.0012(14)
C19 0.0285(17) 0.0204(16) 0.0222(17) -0.0058(14) 0.0083(14) -0.0067(14)
C20 0.0286(17) 0.0151(15) 0.0217(17) -0.0027(13) 0.0102(14) 0.0012(13)
C21 0.0172(15) 0.0240(16) 0.0163(16) 0.0012(13) 0.0035(13) 0.0046(13)
C22 0.0159(14) 0.0282(17) 0.0203(17) -0.0031(14) 0.0074(13) -0.0017(13)

loop_
_atom_type_symbol
_atom_type_description
_atom_type_scat_dispersion_real
_atom_type_scat_dispersion_imag
_atom_type_scat_source
C C 0.0033 0.0016 'International Tables Vol C Tables 4.2.6.8 and 6.1.1.4'
H H 0.0000 0.0000 'International Tables Vol C Tables 4.2.6.8 and 6.1.1.4'
S S 0.1246 0.1234 'International Tables Vol C Tables 4.2.6.8 and 6.1.1.4'
Au Au -2.0133 8.8022 'International Tables Vol C Tables 4.2.6.8 and 6.1.1.4'
Ag Ag -0.8971 1.1015 'International Tables Vol C Tables 4.2.6.8 and 6.1.1.4'
Cl Cl 0.1484 0.1585 'International Tables Vol C Tables 4.2.6.8 and 6.1.1.4'

loop_
_geom_angle_atom_site_label_1
_geom_angle_atom_site_label_2
_geom_angle_atom_site_label_3
_geom_angle
C1 Au1 C11 172.57(11)
C1 Au1 Ag1 120.85(7)
C11 Au1 Ag1 59.49(7)
C11 Ag1 S3 149.42(7)
C11 Ag1 S1 124.24(7)
S3 Ag1 S1 86.21(2)
C11 Ag1 S2 94.91(7)
S3 Ag1 S2 84.83(2)
S1 Ag1 S2 83.83(2)
C11 Ag1 Au1 46.22(7)
S3 Ag1 Au1 125.845(19)
S1 Ag1 Au1 117.876(19)
S2 Ag1 Au1 141.017(18)
C2 C1 C6 114.7(3)
C2 C1 Au1 124.8(2)
C6 C1 Au1 120.3(2)
C3 C2 C1 123.7(3)
C3 C2 Cl1 117.4(2)
C1 C2 Cl1 118.8(2)
C2 C3 C4 119.2(3)
C2 C3 Cl2 122.1(2)
C4 C3 Cl2 118.7(2)
C5 C4 C3 119.0(3)
C5 C4 Cl3 120.3(2)
C3 C4 Cl3 120.6(2)
C6 C5 C4 119.8(3)
C6 C5 Cl4 120.5(2)
C4 C5 Cl4 119.6(2)
C5 C6 C1 123.6(3)
C5 C6 Cl5 118.1(2)
C1 C6 Cl5 118.3(2)
C16 C11 C12 115.0(3)
C16 C11 Au1 125.7(2)
C12 C11 Au1 118.6(2)
C16 C11 Ag1 100.22(18)
C12 C11 Ag1 105.32(18)
Au1 C11 Ag1 74.29(9)
C13 C12 C11 123.5(3)
C13 C12 Cl6 118.1(2)
C11 C12 Cl6 118.4(2)
C14 C13 C12 118.7(3)
C14 C13 Cl7 119.7(2)
C12 C13 Cl7 121.6(2)
C15 C14 C13 120.3(3)
C15 C14 Cl8 119.8(2)
C13 C14 Cl8 120.0(2)
C14 C15 C16 119.4(3)
C14 C15 Cl9 119.0(2)
C16 C15 Cl9 121.6(2)
C11 C16 C15 123.2(3)
C11 C16 Cl10 118.7(2)
C15 C16 Cl10 118.2(2)
C22 S1 C17 103.08(15)
C22 S1 Ag1 101.42(10)
C17 S1 Ag1 99.09(11)
C18 S2 C19 102.78(15)
C18 S2 Ag1 101.31(11)
C19 S2 Ag1 95.81(11)
C20 S3 C21 102.45(15)
C20 S3 Ag1 102.51(10)
C21 S3 Ag1 95.81(10)
C18 C17 S1 118.3(2)
C17 C18 S2 114.7(2)
C20 C19 S2 117.8(2)
C19 C20 S3 115.8(2)
C22 C21 S3 118.3(2)
C21 C22 S1 114.7(2)

loop_
_geom_bond_atom_site_label_1
_geom_bond_atom_site_label_2
_geom_bond_distance
Au1 C1 2.052(3)
Au1 C11 2.063(3)
Au1 Ag1 2.7501(2)
Ag1 C11 2.461(3)
Ag1 S3 2.5698(8)
Ag1 S1 2.5778(8)
Ag1 S2 2.6859(8)
C1 C2 1.397(4)
C1 C6 1.398(4)
C2 C3 1.390(4)
C2 Cl1 1.744(3)
C3 C4 1.399(4)
C3 Cl2 1.723(3)
C4 C5 1.388(4)
C4 Cl3 1.724(3)
C5 C6 1.385(4)
C5 Cl4 1.731(3)
C6 Cl5 1.737(3)
C11 C16 1.393(4)
C11 C12 1.411(4)
C12 C13 1.391(4)
C12 Cl6 1.745(3)
C13 C14 1.388(4)
C13 Cl7 1.728(3)
C14 C15 1.385(4)
C14 Cl8 1.721(3)
C15 C16 1.395(4)
C15 Cl9 1.726(3)
C16 Cl10 1.738(3)
S1 C22 1.816(3)
S1 C17 1.820(3)
S2 C18 1.817(3)
S2 C19 1.819(3)
S3 C20 1.821(3)
S3 C21 1.822(3)
C17 C18 1.525(4)
C19 C20 1.526(4)
C21 C22 1.524(4)
